data_4517187
loop_
_publ_author_name
'Lu, Hsueh-Yuan'
'Barve, Indrajeet J.'
'Selvaraju, Manikandan'
'Sun, Chung-Ming'

_publ_section_title
;
 One-Pot Synthesis of Unsymmetrical Bis-Heterocycles: Benzimidazole-,
 Benzoxazole-, and Benzothiazole-Linked Thiazolidines.
;
_journal_name_full 'ACS combinatorial science'
_journal_paper_doi 10.1021/acscombsci.9b00161
_journal_year 2019
_chemical_formula_sum 'C27 H24 N4 O S'
_chemical_formula_weight 452.56
_space_group_crystal_system monoclinic
_space_group_IT_number 14
_space_group_name_Hall '-P 2ybc'
_space_group_name_H-M_alt 'P 1 21/c 1'
_atom_sites_solution_hydrogens geom
_audit_creation_method SHELXL-2014/6
_cell_angle_alpha 90
_cell_angle_beta 112.4710(10)
_cell_angle_gamma 90
_cell_formula_units_Z 4
_cell_length_a 15.9136(5)
_cell_length_b 8.7495(3)
_cell_length_c 17.2835(6)
_cell_measurement_reflns_used 9862
_cell_measurement_temperature 100(2)
_cell_measurement_theta_max 26.4027
_cell_measurement_theta_min 2.6544
_cell_volume 2223.77(13)
_computing_cell_refinement 'SAINT V8.34A (Bruker AXS Inc., 2013)'
_computing_data_collection 'Bruker APEX2'
_computing_data_reduction 'SAINT V8.34A (Bruker AXS Inc., 2013)'
_computing_molecular_graphics 'Bruker SHELXTL'
_computing_publication_material 'Bruker SHELXTL'
_computing_structure_refinement 'SHELXL-2014/6 (Sheldrick, 2014)'
_diffrn_ambient_temperature 100(2)
_diffrn_detector_area_resol_mean 8.3333
_diffrn_measured_fraction_theta_full 0.999
_diffrn_measured_fraction_theta_max 0.997
_diffrn_measurement_device_type 'Bruker APEX-II CCD'
_diffrn_measurement_method '\f and \w scans'
_diffrn_radiation_type MoK\a
_diffrn_radiation_wavelength 0.71073
_diffrn_reflns_av_R_equivalents 0.0297
_diffrn_reflns_av_unetI/netI 0.0176
_diffrn_reflns_Laue_measured_fraction_full 0.999
_diffrn_reflns_Laue_measured_fraction_max 0.997
_diffrn_reflns_limit_h_max 19
_diffrn_reflns_limit_h_min -14
_diffrn_reflns_limit_k_max 10
_diffrn_reflns_limit_k_min -10
_diffrn_reflns_limit_l_max 21
_diffrn_reflns_limit_l_min -21
_diffrn_reflns_number 38317
_diffrn_reflns_point_group_measured_fraction_full 0.999
_diffrn_reflns_point_group_measured_fraction_max 0.997
_diffrn_reflns_theta_full 25.242
_diffrn_reflns_theta_max 26.416
_diffrn_reflns_theta_min 1.385
_exptl_absorpt_coefficient_mu 0.174
_exptl_absorpt_correction_T_max 0.9485
_exptl_absorpt_correction_T_min 0.8962
_exptl_absorpt_correction_type multi-scan
_exptl_absorpt_process_details 'SADABS V2014/4 (Bruker AXS Inc.)'
_exptl_crystal_colour Colorless
_exptl_crystal_density_diffrn 1.352
_exptl_crystal_density_meas ?
_exptl_crystal_density_method 'not measured'
_exptl_crystal_description Tabullar
_exptl_crystal_F_000 952
_exptl_crystal_size_max 0.25
_exptl_crystal_size_mid 0.24
_exptl_crystal_size_min 0.12
_refine_diff_density_max 0.541
_refine_diff_density_min -0.489
_refine_diff_density_rms 0.150
_refine_ls_extinction_method none
_refine_ls_goodness_of_fit_ref 1.188
_refine_ls_hydrogen_treatment constr
_refine_ls_matrix_type full
_refine_ls_number_parameters 300
_refine_ls_number_reflns 4554
_refine_ls_number_restraints 0
_refine_ls_restrained_S_all 1.188
_refine_ls_R_factor_all 0.0411
_refine_ls_R_factor_gt 0.0320
_refine_ls_shift/su_max 0.001
_refine_ls_shift/su_mean 0.000
_refine_ls_structure_factor_coef Fsqd
_refine_ls_weighting_details 'w=1/[\s^2^(Fo^2^)+(0.0577P)^2^+0.8623P] where P=(Fo^2^+2Fc^2^)/3'
_refine_ls_weighting_scheme calc
_refine_ls_wR_factor_gt 0.0910
_refine_ls_wR_factor_ref 0.1091
_reflns_Friedel_coverage 0.000
_reflns_number_gt 4044
_reflns_number_total 4554
_reflns_threshold_expression 'I > 2\s(I)'
_cod_data_source_file co9b00161_si_002.cif
_cod_data_source_block mo_180849lt_0m
_cod_depositor_comments
;
The following automatic conversions were performed:

data item '_exptl_crystal_density_meas' value 'not measured' was
changed to '?' -- the value is perceived as not measured.

Automatic conversion script
Id: cif_fix_values 7556 2019-12-06 15:28:31Z antanas 
;
_cod_original_sg_symbol_H-M 'P 21/c'
_cod_database_code 4517187
_shelx_space_group_comment
;
The symmetry employed for this shelxl refinement is uniquely defined
by the following loop, which should always be used as a source of
symmetry information in preference to the above space-group names.
They are only intended as comments.
;
_shelxl_version_number 2014/6

loop_
_space_group_symop_operation_xyz
'x, y, z'
'-x, y+1/2, -z+1/2'
'-x, -y, -z'
'x, -y-1/2, z-1/2'

loop_
_atom_site_label
_atom_site_type_symbol
_atom_site_fract_x
_atom_site_fract_y
_atom_site_fract_z
_atom_site_U_iso_or_equiv
_atom_site_adp_type
_atom_site_occupancy
_atom_site_site_symmetry_order
_atom_site_calc_flag
_atom_site_refinement_flags_posn
_atom_site_refinement_flags_adp
S1 S 0.40474(3) 0.03615(4) 0.36826(2) 0.01648(12) Uani 1 1 d . .
O1 O -0.06516(7) 0.38106(12) 0.39230(7) 0.0189(2) Uani 1 1 d . .
N1 N 0.20891(8) -0.20136(14) 0.44911(8) 0.0150(3) Uani 1 1 d . .
N2 N 0.41752(8) 0.22702(14) 0.48524(8) 0.0151(3) Uani 1 1 d . .
N3 N 0.31557(8) -0.21889(14) 0.39376(8) 0.0162(3) Uani 1 1 d . .
N4 N 0.34339(9) 0.02618(16) 0.64015(9) 0.0224(3) Uani 1 1 d . .
C1 C -0.14030(11) 0.38213(19) 0.31322(10) 0.0230(3) Uani 1 1 d . .
H24 H -0.1175 0.3786 0.2680 0.034 Uiso 1 1 calc R U
H3 H -0.1759 0.4756 0.3082 0.034 Uiso 1 1 calc R U
H1 H -0.1789 0.2929 0.3093 0.034 Uiso 1 1 calc R U
C2 C -0.01148(10) 0.25260(17) 0.41171(9) 0.0155(3) Uani 1 1 d . .
C3 C 0.05763(10) 0.25047(18) 0.49134(9) 0.0177(3) Uani 1 1 d . .
H4 H 0.0665 0.3356 0.5277 0.021 Uiso 1 1 calc R U
C4 C 0.11324(10) 0.12327(18) 0.51699(9) 0.0179(3) Uani 1 1 d . .
H5 H 0.1599 0.1218 0.5714 0.022 Uiso 1 1 calc R U
C5 C 0.10217(10) -0.00259(18) 0.46452(9) 0.0155(3) Uani 1 1 d . .
C6 C 0.15608(10) -0.14725(18) 0.49724(9) 0.0169(3) Uani 1 1 d . .
H23 H 0.1983 -0.1295 0.5558 0.020 Uiso 1 1 calc R U
H22 H 0.1135 -0.2292 0.4980 0.020 Uiso 1 1 calc R U
C7 C 0.28599(10) -0.13934(17) 0.44347(9) 0.0144(3) Uani 1 1 d . .
C8 C 0.33115(10) -0.00210(17) 0.48798(9) 0.0151(3) Uani 1 1 d . .
C9 C 0.38067(9) 0.09056(17) 0.45521(9) 0.0140(3) Uani 1 1 d . .
C10 C 0.39986(10) 0.31554(17) 0.54733(9) 0.0152(3) Uani 1 1 d . .
C11 C 0.47163(10) 0.35318(18) 0.62132(9) 0.0181(3) Uani 1 1 d . .
H9 H 0.5306 0.3124 0.6333 0.022 Uiso 1 1 calc R U
C12 C 0.45585(11) 0.45153(18) 0.67759(10) 0.0215(3) Uani 1 1 d . .
H10 H 0.5043 0.4786 0.7283 0.026 Uiso 1 1 calc R U
C13 C 0.36925(12) 0.51021(19) 0.65953(10) 0.0239(4) Uani 1 1 d . .
H2 H 0.3588 0.5787 0.6976 0.029 Uiso 1 1 calc R U
C14 C 0.03461(10) 0.00407(18) 0.38459(10) 0.0172(3) Uani 1 1 d . .
H6 H 0.0271 -0.0795 0.3475 0.021 Uiso 1 1 calc R U
C15 C -0.02227(10) 0.13021(17) 0.35769(9) 0.0169(3) Uani 1 1 d . .
H7 H -0.0681 0.1326 0.3028 0.020 Uiso 1 1 calc R U
C16 C 0.18875(10) -0.33161(17) 0.39955(9) 0.0148(3) Uani 1 1 d . .
C17 C 0.25602(10) -0.34050(17) 0.36588(9) 0.0151(3) Uani 1 1 d . .
C18 C 0.45033(11) 0.22394(18) 0.36134(10) 0.0195(3) Uani 1 1 d . .
H15 H 0.5031 0.2151 0.3446 0.023 Uiso 1 1 calc R U
H14 H 0.4034 0.2884 0.3199 0.023 Uiso 1 1 calc R U
C19 C 0.47904(10) 0.29167(18) 0.44831(10) 0.0189(3) Uani 1 1 d . .
H12 H 0.5429 0.2643 0.4825 0.023 Uiso 1 1 calc R U
H13 H 0.4737 0.4044 0.4452 0.023 Uiso 1 1 calc R U
C20 C 0.31303(11) 0.37236(18) 0.52912(9) 0.0196(3) Uani 1 1 d . .
H8 H 0.2645 0.3455 0.4784 0.024 Uiso 1 1 calc R U
C21 C 0.29814(12) 0.46921(19) 0.58628(10) 0.0238(4) Uani 1 1 d . .
H11 H 0.2388 0.5076 0.5750 0.029 Uiso 1 1 calc R U
C22 C 0.33763(10) 0.01919(17) 0.57173(10) 0.0166(3) Uani 1 1 d . .
C23 C 0.25796(10) -0.46344(17) 0.31475(9) 0.0166(3) Uani 1 1 d . .
H16 H 0.3030 -0.4693 0.2913 0.020 Uiso 1 1 calc R U
C24 C 0.19238(10) -0.57654(18) 0.29927(9) 0.0173(3) Uani 1 1 d . .
C25 C 0.19321(11) -0.71587(18) 0.24812(10) 0.0226(3) Uani 1 1 d . .
H19 H 0.2364 -0.7002 0.2208 0.034 Uiso 1 1 calc R U
H18 H 0.1322 -0.7326 0.2054 0.034 Uiso 1 1 calc R U
H17 H 0.2116 -0.8054 0.2849 0.034 Uiso 1 1 calc R U
C26 C 0.12484(10) -0.56344(18) 0.33287(9) 0.0184(3) Uani 1 1 d . .
H21 H 0.0799 -0.6411 0.3207 0.022 Uiso 1 1 calc R U
C27 C 0.12120(10) -0.44202(18) 0.38282(9) 0.0174(3) Uani 1 1 d . .
H20 H 0.0748 -0.4345 0.4046 0.021 Uiso 1 1 calc R U

loop_
_atom_site_aniso_label
_atom_site_aniso_U_11
_atom_site_aniso_U_22
_atom_site_aniso_U_33
_atom_site_aniso_U_23
_atom_site_aniso_U_13
_atom_site_aniso_U_12
S1 0.0201(2) 0.0147(2) 0.0182(2) -0.00241(13) 0.01133(16) -0.00241(14)
O1 0.0203(5) 0.0147(5) 0.0215(5) -0.0006(4) 0.0078(5) 0.0015(4)
N1 0.0137(6) 0.0142(6) 0.0190(6) 0.0012(5) 0.0084(5) -0.0006(5)
N2 0.0158(6) 0.0145(6) 0.0165(6) -0.0012(5) 0.0080(5) -0.0023(5)
N3 0.0154(6) 0.0144(6) 0.0198(6) -0.0014(5) 0.0080(5) -0.0014(5)
N4 0.0207(7) 0.0283(8) 0.0187(7) 0.0016(6) 0.0080(5) -0.0019(6)
C1 0.0242(8) 0.0214(8) 0.0217(8) 0.0038(6) 0.0069(7) 0.0048(6)
C2 0.0152(7) 0.0142(7) 0.0204(7) 0.0011(6) 0.0105(6) -0.0017(6)
C3 0.0177(7) 0.0187(8) 0.0192(7) -0.0053(6) 0.0101(6) -0.0032(6)
C4 0.0142(7) 0.0231(8) 0.0168(7) -0.0025(6) 0.0062(6) -0.0019(6)
C5 0.0135(7) 0.0176(7) 0.0188(7) 0.0004(6) 0.0099(6) -0.0016(6)
C6 0.0157(7) 0.0191(7) 0.0193(7) 0.0013(6) 0.0106(6) 0.0000(6)
C7 0.0128(7) 0.0145(7) 0.0162(7) 0.0024(5) 0.0060(6) 0.0006(5)
C8 0.0152(7) 0.0150(7) 0.0165(7) -0.0005(6) 0.0075(6) 0.0000(6)
C9 0.0123(7) 0.0145(7) 0.0144(7) 0.0007(5) 0.0043(6) 0.0024(5)
C10 0.0198(7) 0.0118(7) 0.0153(7) 0.0005(5) 0.0082(6) -0.0015(6)
C11 0.0192(7) 0.0173(7) 0.0176(7) 0.0025(6) 0.0068(6) -0.0034(6)
C12 0.0291(8) 0.0206(8) 0.0131(7) -0.0003(6) 0.0063(6) -0.0085(6)
C13 0.0392(10) 0.0192(8) 0.0169(8) -0.0013(6) 0.0149(7) 0.0010(7)
C14 0.0186(7) 0.0160(7) 0.0187(7) -0.0033(6) 0.0089(6) -0.0032(6)
C15 0.0166(7) 0.0174(7) 0.0158(7) -0.0007(6) 0.0053(6) -0.0021(6)
C16 0.0143(7) 0.0144(7) 0.0148(7) 0.0028(5) 0.0045(6) 0.0011(6)
C17 0.0138(7) 0.0146(7) 0.0161(7) 0.0024(6) 0.0046(6) 0.0000(5)
C18 0.0246(8) 0.0160(7) 0.0223(8) -0.0003(6) 0.0138(7) -0.0033(6)
C19 0.0195(7) 0.0185(8) 0.0214(8) -0.0021(6) 0.0109(6) -0.0055(6)
C20 0.0216(8) 0.0211(8) 0.0144(7) 0.0003(6) 0.0050(6) 0.0030(6)
C21 0.0280(9) 0.0261(9) 0.0192(8) 0.0029(6) 0.0113(7) 0.0090(7)
C22 0.0130(7) 0.0155(7) 0.0210(8) 0.0015(6) 0.0064(6) -0.0007(5)
C23 0.0165(7) 0.0166(7) 0.0167(7) 0.0020(6) 0.0064(6) 0.0014(6)
C24 0.0188(7) 0.0157(7) 0.0135(7) 0.0023(6) 0.0019(6) 0.0008(6)
C25 0.0253(8) 0.0183(8) 0.0201(8) -0.0021(6) 0.0042(7) -0.0022(6)
C26 0.0178(7) 0.0173(7) 0.0165(7) 0.0028(6) 0.0027(6) -0.0047(6)
C27 0.0144(7) 0.0192(8) 0.0181(7) 0.0038(6) 0.0057(6) -0.0018(6)

loop_
_atom_type_symbol
_atom_type_description
_atom_type_scat_dispersion_real
_atom_type_scat_dispersion_imag
_atom_type_scat_source
C C 0.0033 0.0016 'International Tables Vol C Tables 4.2.6.8 and 6.1.1.4'
H H 0.0000 0.0000 'International Tables Vol C Tables 4.2.6.8 and 6.1.1.4'
N N 0.0061 0.0033 'International Tables Vol C Tables 4.2.6.8 and 6.1.1.4'
O O 0.0106 0.0060 'International Tables Vol C Tables 4.2.6.8 and 6.1.1.4'
S S 0.1246 0.1234 'International Tables Vol C Tables 4.2.6.8 and 6.1.1.4'

loop_
_geom_angle_atom_site_label_1
_geom_angle_atom_site_label_2
_geom_angle_atom_site_label_3
_geom_angle
C9 S1 C18 91.97(7)
C2 O1 C1 116.94(12)
C7 N1 C16 106.37(12)
C7 N1 C6 129.09(13)
C16 N1 C6 124.54(12)
C9 N2 C10 125.92(12)
C9 N2 C19 116.03(12)
C10 N2 C19 118.02(12)
C7 N3 C17 105.32(12)
O1 C1 H24 109.5
O1 C1 H3 109.5
H24 C1 H3 109.5
O1 C1 H1 109.5
H24 C1 H1 109.5
H3 C1 H1 109.5
O1 C2 C15 124.18(13)
O1 C2 C3 115.72(13)
C15 C2 C3 120.10(14)
C4 C3 C2 119.52(14)
C4 C3 H4 120.2
C2 C3 H4 120.2
C3 C4 C5 121.33(14)
C3 C4 H5 119.3
C5 C4 H5 119.3
C14 C5 C4 118.08(14)
C14 C5 C6 121.30(14)
C4 C5 C6 120.35(13)
N1 C6 C5 115.07(12)
N1 C6 H23 108.5
C5 C6 H23 108.5
N1 C6 H22 108.5
C5 C6 H22 108.5
H23 C6 H22 107.5
N3 C7 N1 112.68(13)
N3 C7 C8 123.32(13)
N1 C7 C8 124.00(13)
C9 C8 C22 120.33(14)
C9 C8 C7 120.39(13)
C22 C8 C7 118.27(13)
N2 C9 C8 126.25(14)
N2 C9 S1 111.48(11)
C8 C9 S1 122.25(11)
C20 C10 C11 121.40(14)
C20 C10 N2 119.11(13)
C11 C10 N2 119.26(13)
C10 C11 C12 119.02(14)
C10 C11 H9 120.5
C12 C11 H9 120.5
C13 C12 C11 120.00(15)
C13 C12 H10 120.0
C11 C12 H10 120.0
C21 C13 C12 120.22(15)
C21 C13 H2 119.9
C12 C13 H2 119.9
C15 C14 C5 121.55(14)
C15 C14 H6 119.2
C5 C14 H6 119.2
C2 C15 C14 119.37(14)
C2 C15 H7 120.3
C14 C15 H7 120.3
N1 C16 C27 132.60(14)
N1 C16 C17 105.58(12)
C27 C16 C17 121.80(14)
N3 C17 C23 129.30(13)
N3 C17 C16 110.05(13)
C23 C17 C16 120.60(14)
C19 C18 S1 105.35(10)
C19 C18 H15 110.7
S1 C18 H15 110.7
C19 C18 H14 110.7
S1 C18 H14 110.7
H15 C18 H14 108.8
N2 C19 C18 106.37(12)
N2 C19 H12 110.5
C18 C19 H12 110.5
N2 C19 H13 110.5
C18 C19 H13 110.5
H12 C19 H13 108.6
C10 C20 C21 118.90(15)
C10 C20 H8 120.5
C21 C20 H8 120.5
C13 C21 C20 120.44(15)
C13 C21 H11 119.8
C20 C21 H11 119.8
N4 C22 C8 175.51(16)
C24 C23 C17 118.23(14)
C24 C23 H16 120.9
C17 C23 H16 120.9
C23 C24 C26 119.92(14)
C23 C24 C25 120.97(14)
C26 C24 C25 119.10(14)
C24 C25 H19 109.5
C24 C25 H18 109.5
H19 C25 H18 109.5
C24 C25 H17 109.5
H19 C25 H17 109.5
H18 C25 H17 109.5
C27 C26 C24 122.70(14)
C27 C26 H21 118.6
C24 C26 H21 118.6
C26 C27 C16 116.71(14)
C26 C27 H20 121.6
C16 C27 H20 121.6

loop_
_geom_bond_atom_site_label_1
_geom_bond_atom_site_label_2
_geom_bond_distance
S1 C9 1.7527(15)
S1 C18 1.8185(16)
O1 C2 1.3735(18)
O1 C1 1.4313(19)
N1 C7 1.3783(18)
N1 C16 1.3876(19)
N1 C6 1.4688(18)
N2 C9 1.3439(19)
N2 C10 1.4357(18)
N2 C19 1.4707(18)
N3 C7 1.3242(19)
N3 C17 1.3832(19)
N4 C22 1.152(2)
C1 H24 0.9800
C1 H3 0.9800
C1 H1 0.9800
C2 C15 1.388(2)
C2 C3 1.395(2)
C3 C4 1.385(2)
C3 H4 0.9500
C4 C5 1.394(2)
C4 H5 0.9500
C5 C14 1.390(2)
C5 C6 1.512(2)
C6 H23 0.9900
C6 H22 0.9900
C7 C8 1.459(2)
C8 C9 1.393(2)
C8 C22 1.424(2)
C10 C20 1.387(2)
C10 C11 1.390(2)
C11 C12 1.391(2)
C11 H9 0.9500
C12 C13 1.390(2)
C12 H10 0.9500
C13 C21 1.385(2)
C13 H2 0.9500
C14 C15 1.390(2)
C14 H6 0.9500
C15 H7 0.9500
C16 C27 1.391(2)
C16 C17 1.402(2)
C17 C23 1.400(2)
C18 C19 1.515(2)
C18 H15 0.9900
C18 H14 0.9900
C19 H12 0.9900
C19 H13 0.9900
C20 C21 1.389(2)
C20 H8 0.9500
C21 H11 0.9500
C23 C24 1.388(2)
C23 H16 0.9500
C24 C26 1.408(2)
C24 C25 1.509(2)
C25 H19 0.9800
C25 H18 0.9800
C25 H17 0.9800
C26 C27 1.384(2)
C26 H21 0.9500
C27 H20 0.9500
